data_1518390
loop_
_publ_author_name
'Zhao, Liang'
'Wang, Jinlian'
'Zheng, Hongyan'
'Li, Yun'
'Yang, Ke'
'Cheng, Bin'
'Jin, Xiaojie'
'Yao, Xiaojun'
'Zhai, Hongbin'

_publ_section_title
;
 Silver(I)-catalyzed ring-contractive rearrangement: a new entry to
 5-alkylidene-2-cyclopentenones.
;
_journal_issue 24
_journal_name_full 'Organic letters'
_journal_page_first 6378
_journal_page_last 6381
_journal_paper_doi 10.1021/ol503176y
_journal_volume 16
_journal_year 2014
_chemical_formula_moiety 'C10 H12 O'
_chemical_formula_sum 'C10 H12 O'
_chemical_formula_weight 148.20
_chemical_name_systematic
;
 ?
;
_space_group_crystal_system triclinic
_space_group_IT_number 2
_space_group_name_Hall '-P 1'
_space_group_name_H-M_alt 'P -1'
_symmetry_space_group_name_Hall '-P 1'
_symmetry_space_group_name_H-M 'P -1'
_atom_sites_solution_hydrogens mixed
_atom_sites_solution_primary direct
_audit_creation_date 2013-12-09
_audit_creation_method
;
Olex2 1.2
(compiled 2013.11.15 svn.r2834 for OlexSys, GUI svn.r4720)
;
_cell_angle_alpha 94.92(2)
_cell_angle_beta 98.689(15)
_cell_angle_gamma 110.41(2)
_cell_formula_units_Z 2
_cell_length_a 6.4700(12)
_cell_length_b 7.714(3)
_cell_length_c 9.5819(17)
_cell_measurement_reflns_used 985
_cell_measurement_temperature 293(2)
_cell_measurement_theta_max 25.6300
_cell_measurement_theta_min 4.0260
_cell_volume 438.1(2)
_computing_cell_refinement
;
CrysAlisPro, Agilent Technologies,
Version 1.171.36.28 (release 01-02-2013 CrysAlis171 .NET)
(compiled Feb  1 2013,16:14:44)
;
_computing_data_collection
;
CrysAlisPro, Agilent Technologies,
Version 1.171.36.28 (release 01-02-2013 CrysAlis171 .NET)
(compiled Feb  1 2013,16:14:44)
;
_computing_data_reduction
;
CrysAlisPro, Agilent Technologies,
Version 1.171.36.28 (release 01-02-2013 CrysAlis171 .NET)
(compiled Feb  1 2013,16:14:44)
;
_computing_molecular_graphics 'Olex2 (Dolomanov et al., 2009)'
_computing_publication_material 'Olex2 (Dolomanov et al., 2009)'
_computing_structure_refinement 'ShelXL (Sheldrick, 2008)'
_computing_structure_solution 'ShelXS (Sheldrick, 2008)'
_diffrn_ambient_temperature 293(2)
_diffrn_detector_area_resol_mean 16.0733
_diffrn_measured_fraction_theta_full 0.997
_diffrn_measured_fraction_theta_max 0.999
_diffrn_measurement_device_type 'SuperNova, Dual, Cu at zero, Eos'
_diffrn_measurement_method '\w scans'
_diffrn_orient_matrix_UB_11 -0.0118379000
_diffrn_orient_matrix_UB_12 -0.0169826000
_diffrn_orient_matrix_UB_13 0.0705546000
_diffrn_orient_matrix_UB_21 -0.0895180000
_diffrn_orient_matrix_UB_22 -0.0863748000
_diffrn_orient_matrix_UB_23 -0.0276013000
_diffrn_orient_matrix_UB_31 0.0779333000
_diffrn_orient_matrix_UB_32 -0.0460282000
_diffrn_orient_matrix_UB_33 0.0014759000
_diffrn_radiation_monochromator mirror
_diffrn_radiation_type MoK\a
_diffrn_radiation_wavelength 0.710
_diffrn_reflns_av_R_equivalents 0.0232
_diffrn_reflns_av_unetI/netI 0.0376
_diffrn_reflns_Laue_measured_fraction_full 0.997
_diffrn_reflns_Laue_measured_fraction_max 0.999
_diffrn_reflns_limit_h_max 7
_diffrn_reflns_limit_h_min -7
_diffrn_reflns_limit_k_max 9
_diffrn_reflns_limit_k_min -9
_diffrn_reflns_limit_l_max 11
_diffrn_reflns_limit_l_min -11
_diffrn_reflns_number 2648
_diffrn_reflns_point_group_measured_fraction_full 0.997
_diffrn_reflns_point_group_measured_fraction_max 0.999
_diffrn_reflns_theta_full 25.214
_diffrn_reflns_theta_max 25.974
_diffrn_reflns_theta_min 3.313
_diffrn_source 'SuperNova (Mo) X-ray Source'
_exptl_absorpt_coefficient_mu 0.071
_exptl_absorpt_correction_T_max 1.00000
_exptl_absorpt_correction_T_min 0.63743
_exptl_absorpt_correction_type multi-scan
_exptl_absorpt_process_details
;
CrysAlisPro, Agilent Technologies,
Version 1.171.36.28 (release 01-02-2013 CrysAlis171 .NET)
(compiled Feb  1 2013,16:14:44)
Empirical absorption correction using spherical harmonics,
 implemented in SCALE3 ABSPACK scaling algorithm.
;
_exptl_crystal_colour 'clear light colourless'
_exptl_crystal_density_diffrn 1.123
_exptl_crystal_description block
_exptl_crystal_F_000 160
_exptl_crystal_size_max 0.32
_exptl_crystal_size_mid 0.22
_exptl_crystal_size_min 0.2
_refine_diff_density_max 0.155
_refine_diff_density_min -0.173
_refine_diff_density_rms 0.040
_refine_ls_extinction_method none
_refine_ls_goodness_of_fit_ref 1.081
_refine_ls_hydrogen_treatment mixed
_refine_ls_matrix_type full
_refine_ls_number_parameters 118
_refine_ls_number_reflns 1717
_refine_ls_number_restraints 0
_refine_ls_restrained_S_all 1.081
_refine_ls_R_factor_all 0.0811
_refine_ls_R_factor_gt 0.0587
_refine_ls_shift/su_max 0.001
_refine_ls_shift/su_mean 0.000
_refine_ls_structure_factor_coef Fsqd
_refine_ls_weighting_details
;
 w=1/[\s^2^(Fo^2^)+(0.0738P)^2^+0.0864P]
 where P=(Fo^2^+2Fc^2^)/3
;
_refine_ls_weighting_scheme calc
_refine_ls_wR_factor_gt 0.1661
_refine_ls_wR_factor_ref 0.1863
_reflns_Friedel_coverage 0.000
_reflns_number_gt 1158
_reflns_number_total 1717
_reflns_threshold_expression 'I > 2\s(I)'
_cod_data_source_file ol503176y_si_001.cif
_cod_data_source_block zhaoliang1209
_cod_depositor_comments 'Adding full bibliography for 1518390--1518391.cif.'
_cod_database_code 1518390
_shelxl_version_number 2013-2
_shelx_space_group_comment
;
The symmetry employed for this shelxl refinement is uniquely defined
by the following loop, which should always be used as a source of
symmetry information in preference to the above space-group names.
They are only intended as comments.
;
_reflns_odcompleteness_completeness 99.83
_reflns_odcompleteness_iscentric 1
_reflns_odcompleteness_theta 26.32
_olex2_refinement_description
;
1. Fixed Uiso
 At 1.2 times of:
  All C(H) groups
 At 1.5 times of:
  All C(H,H,H) groups
2.a Aromatic/amide H refined with riding coordinates:
 C3(H3), C6(H6)
2.b Idealised Me refined as rotating group:
 C9(H9A,H9B,H9C), C10(H10A,H10B,H10C)
;

loop_
_space_group_symop_operation_xyz
'x, y, z'
'-x, -y, -z'

loop_
_atom_site_label
_atom_site_type_symbol
_atom_site_fract_x
_atom_site_fract_y
_atom_site_fract_z
_atom_site_U_iso_or_equiv
_atom_site_adp_type
_atom_site_occupancy
_atom_site_site_symmetry_order
_atom_site_calc_flag
_atom_site_refinement_flags_posn
O1 O 0.4411(3) 0.8448(3) 0.6597(2) 0.0936(7) Uani 1 1 d .
C1 C 0.2423(4) 0.7751(3) 0.6660(2) 0.0605(6) Uani 1 1 d .
C2 C 0.1546(4) 0.6990(3) 0.7890(2) 0.0627(6) Uani 1 1 d .
C3 C -0.0674(4) 0.6342(4) 0.7559(3) 0.0726(7) Uani 1 1 d .
H3 H -0.1579 0.5794 0.8190 0.087 Uiso 1 1 calc R
C4 C -0.1604(4) 0.6562(4) 0.6094(3) 0.0614(6) Uani 1 1 d .
H4A H -0.258(4) 0.730(3) 0.612(2) 0.075(7) Uiso 1 1 d .
H4B H -0.263(4) 0.528(4) 0.554(3) 0.078(7) Uiso 1 1 d .
C5 C 0.0474(3) 0.7506(3) 0.5514(2) 0.0523(5) Uani 1 1 d .
C6 C 0.0778(4) 0.8106(3) 0.4265(2) 0.0565(6) Uani 1 1 d .
H6 H 0.2272 0.8659 0.4182 0.068 Uiso 1 1 calc R
C7 C -0.0854(4) 0.8032(3) 0.3019(2) 0.0606(6) Uani 1 1 d .
C8 C -0.0103(6) 0.8738(4) 0.1894(3) 0.0799(8) Uani 1 1 d .
H8A H -0.110(5) 0.874(4) 0.103(3) 0.092(9) Uiso 1 1 d .
H8B H 0.148(5) 0.930(4) 0.189(3) 0.092(9) Uiso 1 1 d .
C9 C -0.3325(4) 0.7189(4) 0.3025(3) 0.0789(8) Uani 1 1 d .
H9A H -0.3712 0.5911 0.3182 0.118 Uiso 1 1 calc GR
H9B H -0.4166 0.7236 0.2122 0.118 Uiso 1 1 calc GR
H9C H -0.3678 0.7882 0.3774 0.118 Uiso 1 1 calc GR
C10 C 0.3067(5) 0.7027(5) 0.9246(3) 0.0905(9) Uani 1 1 d .
H10A H 0.3906 0.6249 0.9066 0.136 Uiso 1 1 calc GR
H10B H 0.2183 0.6567 0.9949 0.136 Uiso 1 1 calc GR
H10C H 0.4086 0.8287 0.9593 0.136 Uiso 1 1 calc GR

loop_
_atom_site_aniso_label
_atom_site_aniso_U_11
_atom_site_aniso_U_22
_atom_site_aniso_U_33
_atom_site_aniso_U_23
_atom_site_aniso_U_13
_atom_site_aniso_U_12
O1 0.0475(10) 0.1406(18) 0.0967(14) 0.0406(12) 0.0132(9) 0.0343(10)
C1 0.0489(12) 0.0682(14) 0.0680(14) 0.0113(11) 0.0104(10) 0.0260(10)
C2 0.0669(15) 0.0637(14) 0.0573(13) 0.0105(10) 0.0074(11) 0.0255(11)
C3 0.0632(15) 0.0797(17) 0.0702(16) 0.0221(12) 0.0194(12) 0.0153(12)
C4 0.0470(12) 0.0642(14) 0.0692(15) 0.0138(11) 0.0116(10) 0.0148(11)
C5 0.0455(11) 0.0547(12) 0.0596(13) 0.0081(9) 0.0110(9) 0.0218(9)
C6 0.0490(12) 0.0602(13) 0.0627(13) 0.0096(10) 0.0128(10) 0.0222(10)
C7 0.0653(14) 0.0573(13) 0.0583(13) 0.0077(10) 0.0081(10) 0.0231(11)
C8 0.089(2) 0.0839(19) 0.0621(16) 0.0137(13) 0.0095(15) 0.0278(16)
C9 0.0590(14) 0.0867(18) 0.0786(17) 0.0148(13) -0.0074(12) 0.0197(13)
C10 0.098(2) 0.103(2) 0.0651(16) 0.0152(14) -0.0027(14) 0.0372(17)

loop_
_atom_type_symbol
_atom_type_description
_atom_type_scat_dispersion_real
_atom_type_scat_dispersion_imag
_atom_type_scat_source
C C 0.0033 0.0016 'International Tables Vol C Tables 4.2.6.8 and 6.1.1.4'
H H 0.0000 0.0000 'International Tables Vol C Tables 4.2.6.8 and 6.1.1.4'
O O 0.0106 0.0060 'International Tables Vol C Tables 4.2.6.8 and 6.1.1.4'

loop_
_geom_angle_atom_site_label_1
_geom_angle_atom_site_label_2
_geom_angle_atom_site_label_3
_geom_angle
O1 C1 C2 125.5(2)
O1 C1 C5 126.6(2)
C2 C1 C5 107.90(19)
C1 C2 C10 122.0(2)
C3 C2 C1 108.2(2)
C3 C2 C10 129.8(2)
C2 C3 H3 122.8
C2 C3 C4 114.4(2)
C4 C3 H3 122.8
C3 C4 H4A 111.1(14)
C3 C4 H4B 109.6(14)
C3 C4 C5 102.87(18)
H4A C4 H4B 105.1(19)
C5 C4 H4A 113.5(14)
C5 C4 H4B 114.8(14)
C1 C5 C4 106.55(18)
C6 C5 C1 121.0(2)
C6 C5 C4 132.4(2)
C5 C6 H6 114.8
C5 C6 C7 130.3(2)
C7 C6 H6 114.8
C6 C7 C9 120.0(2)
C8 C7 C6 118.4(2)
C8 C7 C9 121.5(2)
C7 C8 H8A 122.5(17)
C7 C8 H8B 121.9(17)
H8A C8 H8B 116(2)
C7 C9 H9A 109.5
C7 C9 H9B 109.5
C7 C9 H9C 109.5
H9A C9 H9B 109.5
H9A C9 H9C 109.5
H9B C9 H9C 109.5
C2 C10 H10A 109.5
C2 C10 H10B 109.5
C2 C10 H10C 109.5
H10A C10 H10B 109.5
H10A C10 H10C 109.5
H10B C10 H10C 109.5

loop_
_geom_bond_atom_site_label_1
_geom_bond_atom_site_label_2
_geom_bond_distance
O1 C1 1.223(3)
C1 C2 1.464(3)
C1 C5 1.487(3)
C2 C3 1.322(3)
C2 C10 1.499(3)
C3 H3 0.9300
C3 C4 1.490(3)
C4 H4A 0.99(2)
C4 H4B 1.02(2)
C4 C5 1.503(3)
C5 C6 1.336(3)
C6 H6 0.9300
C6 C7 1.453(3)
C7 C8 1.329(4)
C7 C9 1.503(3)
C8 H8A 0.97(3)
C8 H8B 0.96(3)
C9 H9A 0.9600
C9 H9B 0.9600
C9 H9C 0.9600
C10 H10A 0.9600
C10 H10B 0.9600
C10 H10C 0.9600

loop_
_geom_torsion_atom_site_label_1
_geom_torsion_atom_site_label_2
_geom_torsion_atom_site_label_3
_geom_torsion_atom_site_label_4
_geom_torsion
O1 C1 C2 C3 -179.3(2)
O1 C1 C2 C10 1.1(4)
O1 C1 C5 C4 179.2(2)
O1 C1 C5 C6 -1.6(4)
C1 C2 C3 C4 0.1(3)
C1 C5 C6 C7 -179.3(2)
C2 C1 C5 C4 -0.3(3)
C2 C1 C5 C6 178.9(2)
C2 C3 C4 C5 -0.2(3)
C3 C4 C5 C1 0.3(2)
C3 C4 C5 C6 -178.8(2)
C4 C5 C6 C7 -0.3(4)
C5 C1 C2 C3 0.2(3)
C5 C1 C2 C10 -179.4(2)
C5 C6 C7 C8 -179.9(2)
C5 C6 C7 C9 0.6(4)
C10 C2 C3 C4 179.6(2)
